data_1540383
loop_
_publ_author_name
'Eisenhart, Reed J.'
'Clouston, Laura J.'
'Lu, Connie C.'

_publ_section_title
;
 Configuring Bonds between First-Row Transition Metals.
;
_journal_issue 11
_journal_name_full 'Accounts of chemical research'
_journal_page_first 2885
_journal_page_last 2894
_journal_paper_doi 10.1021/acs.accounts.5b00336
_journal_volume 48
_journal_year 2015
_chemical_formula_moiety 'C39 H60 N4 P3 Ni Ti, C4 H8 O'
_chemical_formula_sum 'C43 H68 N4 Ni O P3 Ti'
_chemical_formula_weight 856.53
_chemical_name_common L1TiNi
_chemical_name_systematic
;
 ?
;
_space_group_crystal_system triclinic
_space_group_IT_number 2
_space_group_name_Hall '-P 1'
_space_group_name_H-M_alt 'P -1'
_symmetry_space_group_name_Hall '-P 1'
_symmetry_space_group_name_H-M 'P -1'
_atom_sites_solution_hydrogens geom
_audit_creation_method SHELXL-2013
_cell_angle_alpha 91.7870(10)
_cell_angle_beta 98.7420(10)
_cell_angle_gamma 94.6870(10)
_cell_formula_units_Z 4
_cell_length_a 12.5471(3)
_cell_length_b 14.0969(4)
_cell_length_c 24.6228(7)
_cell_measurement_reflns_used 2509
_cell_measurement_temperature 123(2)
_cell_measurement_theta_max 74.61
_cell_measurement_theta_min 29.87
_cell_volume 4286.0(2)
_computing_cell_refinement 'SAINT, Bruker'
_computing_data_collection 'APEX II, Bruker'
_computing_data_reduction 'SAINT, Bruker'
_computing_molecular_graphics 'SHELXTL, Bruker'
_computing_structure_refinement 'SHELXL-2013 (Sheldrick, 2013)'
_diffrn_ambient_temperature 123(2)
_diffrn_measured_fraction_theta_full 0.986
_diffrn_measured_fraction_theta_max 0.962
_diffrn_measurement_device_type 'Bruker D8 Photon 100 CMOS'
_diffrn_measurement_method '\f and \w scans'
_diffrn_radiation_type CuK\a
_diffrn_radiation_wavelength 1.54178
_diffrn_reflns_av_R_equivalents 0.0623
_diffrn_reflns_av_unetI/netI 0.0777
_diffrn_reflns_laue_measured_fraction_full 0.986
_diffrn_reflns_laue_measured_fraction_max 0.962
_diffrn_reflns_limit_h_max 15
_diffrn_reflns_limit_h_min -15
_diffrn_reflns_limit_k_max 17
_diffrn_reflns_limit_k_min -17
_diffrn_reflns_limit_l_max 26
_diffrn_reflns_limit_l_min -30
_diffrn_reflns_number 35958
_diffrn_reflns_point_group_measured_fraction_full 0.986
_diffrn_reflns_point_group_measured_fraction_max 0.962
_diffrn_reflns_theta_full 67.679
_diffrn_reflns_theta_max 75.137
_diffrn_reflns_theta_min 3.148
_diffrn_source 'micro-focus sealed tube'
_exptl_absorpt_coefficient_mu 3.472
_exptl_absorpt_correction_T_max 0.7538
_exptl_absorpt_correction_T_min 0.5537
_exptl_absorpt_correction_type multi-scan
_exptl_absorpt_process_details 'SADABS, R. Blessing, 1995'
_exptl_crystal_colour orange
_exptl_crystal_density_diffrn 1.327
_exptl_crystal_description plate
_exptl_crystal_F_000 1828
_exptl_crystal_size_max 0.170
_exptl_crystal_size_mid 0.150
_exptl_crystal_size_min 0.050
_refine_diff_density_max 0.912
_refine_diff_density_min -0.441
_refine_diff_density_rms 0.099
_refine_ls_extinction_method none
_refine_ls_goodness_of_fit_ref 1.029
_refine_ls_hydrogen_treatment constr
_refine_ls_matrix_type full
_refine_ls_number_parameters 979
_refine_ls_number_reflns 17030
_refine_ls_number_restraints 0
_refine_ls_restrained_S_all 1.029
_refine_ls_R_factor_all 0.0812
_refine_ls_R_factor_gt 0.0566
_refine_ls_shift/su_max 0.001
_refine_ls_shift/su_mean 0.000
_refine_ls_structure_factor_coef Fsqd
_refine_ls_weighting_details
;
 w=1/[\s^2^(Fo^2^)+(0.0664P)^2^+3.5744P]
 where P=(Fo^2^+2Fc^2^)/3
;
_refine_ls_weighting_scheme calc
_refine_ls_wR_factor_gt 0.1324
_refine_ls_wR_factor_ref 0.1473
_reflns_Friedel_coverage 0.000
_reflns_number_gt 12704
_reflns_number_total 17030
_reflns_threshold_expression 'I > 2\s(I)'
_cod_data_source_file ar5b00336_si_002.cif
_cod_data_source_block 14244a_L1TiNi
_cod_depositor_comments
;
Adding full bibliography for 1540381--1540386.cif.

2019-02-12
Z value and formula fixed to values more according to usual
chemical conventions.                 miguel
;
_cod_original_formula_sum 'C86 H136 N8 Ni2 O2 P6 Ti2'
_cod_original_formula_weight 1713.06
_cod_original_formula_moiety '2(C39 H60 N4 P3 Ni Ti), 2(C4 H8 O)'
_cod_original_formula_units_Z 2
_cod_database_code 1540383
_shelx_space_group_comment
;
The symmetry employed for this shelxl refinement is uniquely defined
by the following loop, which should always be used as a source of
symmetry information in preference to the above space-group names.
They are only intended as comments.
;
_shelx_estimated_absorpt_t_min 0.590
_shelx_estimated_absorpt_t_max 0.846
_shelxl_version_number 2013-2

loop_
_space_group_symop_operation_xyz
'x, y, z'
'-x, -y, -z'

loop_
_atom_site_label
_atom_site_type_symbol
_atom_site_fract_x
_atom_site_fract_y
_atom_site_fract_z
_atom_site_U_iso_or_equiv
_atom_site_adp_type
_atom_site_occupancy
_atom_site_site_symmetry_order
_atom_site_calc_flag
_atom_site_refinement_flags_posn
_atom_site_refinement_flags_adp
Ti2 Ti 0.99098(4) 0.26499(4) 0.16503(2) 0.01178(13) Uani 1 1 d . .
Ni1 Ni 0.82963(4) -0.24062(4) 0.35261(2) 0.01187(13) Uani 1 1 d . .
P01 P 0.87618(6) -0.34309(6) 0.41691(3) 0.01380(17) Uani 1 1 d . .
P02 P 0.84795(6) -0.08584(6) 0.37367(3) 0.01354(17) Uani 1 1 d . .
P03 P 0.78694(6) -0.29266(6) 0.26543(3) 0.01215(16) Uani 1 1 d . .
N01 N 1.0696(2) -0.3307(2) 0.37924(12) 0.0160(6) Uani 1 1 d . .
N02 N 1.0619(2) -0.0898(2) 0.37275(12) 0.0166(6) Uani 1 1 d . .
N03 N 0.9952(2) -0.2365(2) 0.25590(11) 0.0149(6) Uani 1 1 d . .
N04 N 1.1908(2) -0.20562(19) 0.32484(11) 0.0127(5) Uani 1 1 d . .
C001 C 1.2350(3) -0.2961(2) 0.34288(14) 0.0148(6) Uani 1 1 d . .
C002 C 1.3335(3) -0.3225(3) 0.33148(14) 0.0189(7) Uani 1 1 d . .
H00A H 1.3764 -0.2807 0.3123 0.023 Uiso 1 1 calc R U
C003 C 1.3707(3) -0.4093(3) 0.34760(15) 0.0208(7) Uani 1 1 d . .
H00B H 1.4384 -0.4267 0.3396 0.025 Uiso 1 1 calc R U
C004 C 1.3075(3) -0.4700(3) 0.37541(15) 0.0223(7) Uani 1 1 d . .
H00C H 1.3328 -0.5289 0.3871 0.027 Uiso 1 1 calc R U
C005 C 1.2081(3) -0.4456(3) 0.38639(14) 0.0199(7) Uani 1 1 d . .
H00D H 1.1655 -0.4890 0.4048 0.024 Uiso 1 1 calc R U
C006 C 1.1684(3) -0.3580(2) 0.37107(13) 0.0155(6) Uani 1 1 d . .
C007 C 1.0028(3) -0.3969(2) 0.40683(14) 0.0172(7) Uani 1 1 d . .
H00E H 1.0432 -0.4115 0.4429 0.021 Uiso 1 1 calc R U
H00F H 0.9847 -0.4571 0.3844 0.021 Uiso 1 1 calc R U
C008 C 0.7814(3) -0.4522(2) 0.41499(14) 0.0160(7) Uani 1 1 d . .
H00G H 0.7849 -0.4871 0.3794 0.019 Uiso 1 1 calc R U
C009 C 0.8118(3) -0.5220(3) 0.45969(15) 0.0221(7) Uani 1 1 d . .
H00H H 0.7655 -0.5817 0.4516 0.033 Uiso 1 1 calc R U
H00I H 0.8019 -0.4943 0.4954 0.033 Uiso 1 1 calc R U
H00J H 0.8877 -0.5348 0.4608 0.033 Uiso 1 1 calc R U
C010 C 0.6632(3) -0.4285(3) 0.41200(16) 0.0244(8) Uani 1 1 d . .
H01A H 0.6148 -0.4870 0.4034 0.037 Uiso 1 1 calc R U
H01B H 0.6466 -0.3832 0.3832 0.037 Uiso 1 1 calc R U
H01C H 0.6527 -0.4003 0.4475 0.037 Uiso 1 1 calc R U
C011 C 0.9129(3) -0.3113(3) 0.49253(14) 0.0189(7) Uani 1 1 d . .
H01D H 0.9406 -0.3689 0.5107 0.023 Uiso 1 1 calc R U
C012 C 1.0060(3) -0.2326(3) 0.50149(16) 0.0251(8) Uani 1 1 d . .
H01E H 1.0301 -0.2203 0.5410 0.038 Uiso 1 1 calc R U
H01F H 0.9812 -0.1743 0.4851 0.038 Uiso 1 1 calc R U
H01G H 1.0662 -0.2528 0.4842 0.038 Uiso 1 1 calc R U
C013 C 0.8184(3) -0.2835(3) 0.52065(15) 0.0248(8) Uani 1 1 d . .
H01H H 0.8455 -0.2627 0.5590 0.037 Uiso 1 1 calc R U
H01I H 0.7652 -0.3386 0.5197 0.037 Uiso 1 1 calc R U
H01J H 0.7843 -0.2314 0.5013 0.037 Uiso 1 1 calc R U
C014 C 1.2419(3) -0.1189(2) 0.35775(13) 0.0145(6) Uani 1 1 d . .
C015 C 1.3516(3) -0.0947(3) 0.36740(15) 0.0197(7) Uani 1 1 d . .
H01K H 1.3990 -0.1370 0.3551 0.024 Uiso 1 1 calc R U
C016 C 1.3946(3) -0.0086(3) 0.39514(16) 0.0226(8) Uani 1 1 d . .
H01L H 1.4705 0.0079 0.4012 0.027 Uiso 1 1 calc R U
C017 C 1.3258(3) 0.0520(3) 0.41362(15) 0.0232(8) Uani 1 1 d . .
H01M H 1.3544 0.1114 0.4314 0.028 Uiso 1 1 calc R U
C018 C 1.2158(3) 0.0271(2) 0.40650(14) 0.0185(7) Uani 1 1 d . .
H01N H 1.1697 0.0691 0.4203 0.022 Uiso 1 1 calc R U
C019 C 1.1703(3) -0.0599(3) 0.37910(14) 0.0163(7) Uani 1 1 d . .
C020 C 0.9895(3) -0.0332(2) 0.39760(15) 0.0184(7) Uani 1 1 d . .
H02A H 0.9979 0.0335 0.3865 0.022 Uiso 1 1 calc R U
H02B H 1.0064 -0.0338 0.4382 0.022 Uiso 1 1 calc R U
C021 C 0.7801(3) -0.0604(3) 0.43393(14) 0.0184(7) Uani 1 1 d . .
H02C H 0.8240 -0.0875 0.4662 0.022 Uiso 1 1 calc R U
C022 C 0.7761(3) 0.0449(3) 0.44905(17) 0.0272(8) Uani 1 1 d . .
H02D H 0.7492 0.0512 0.4842 0.041 Uiso 1 1 calc R U
H02E H 0.7276 0.0735 0.4203 0.041 Uiso 1 1 calc R U
H02F H 0.8490 0.0775 0.4523 0.041 Uiso 1 1 calc R U
C023 C 0.6677(3) -0.1152(3) 0.42699(16) 0.0246(8) Uani 1 1 d . .
H02G H 0.6369 -0.1079 0.4610 0.037 Uiso 1 1 calc R U
H02H H 0.6742 -0.1828 0.4190 0.037 Uiso 1 1 calc R U
H02I H 0.6203 -0.0897 0.3965 0.037 Uiso 1 1 calc R U
C024 C 0.8063(3) 0.0074(2) 0.32487(14) 0.0166(7) Uani 1 1 d . .
H02J H 0.8295 0.0708 0.3443 0.020 Uiso 1 1 calc R U
C025 C 0.6840(3) 0.0040(3) 0.30504(15) 0.0225(7) Uani 1 1 d . .
H02K H 0.6691 0.0540 0.2788 0.034 Uiso 1 1 calc R U
H02L H 0.6465 0.0143 0.3366 0.034 Uiso 1 1 calc R U
H02M H 0.6582 -0.0584 0.2870 0.034 Uiso 1 1 calc R U
C026 C 0.8682(3) 0.0003(3) 0.27593(15) 0.0222(7) Uani 1 1 d . .
H02N H 0.8555 0.0547 0.2528 0.033 Uiso 1 1 calc R U
H02O H 0.8429 -0.0590 0.2543 0.033 Uiso 1 1 calc R U
H02P H 0.9458 0.0005 0.2895 0.033 Uiso 1 1 calc R U
C027 C 1.1871(3) -0.1952(2) 0.26467(14) 0.0145(6) Uani 1 1 d . .
C028 C 1.2775(3) -0.1676(2) 0.24124(15) 0.0174(7) Uani 1 1 d . .
H02Q H 1.3450 -0.1531 0.2644 0.021 Uiso 1 1 calc R U
C029 C 1.2720(3) -0.1605(3) 0.18480(16) 0.0213(7) Uani 1 1 d . .
H02R H 1.3353 -0.1426 0.1694 0.026 Uiso 1 1 calc R U
C030 C 1.1726(3) -0.1798(3) 0.15097(15) 0.0207(7) Uani 1 1 d . .
H03A H 1.1679 -0.1755 0.1123 0.025 Uiso 1 1 calc R U
C031 C 1.0802(3) -0.2053(3) 0.17375(15) 0.0198(7) Uani 1 1 d . .
H03B H 1.0128 -0.2177 0.1502 0.024 Uiso 1 1 calc R U
C032 C 1.0841(3) -0.2133(2) 0.23093(14) 0.0137(6) Uani 1 1 d . .
C033 C 0.8899(2) -0.2543(2) 0.22139(13) 0.0151(6) Uani 1 1 d . .
H03C H 0.8927 -0.3046 0.1928 0.018 Uiso 1 1 calc R U
H03D H 0.8699 -0.1955 0.2028 0.018 Uiso 1 1 calc R U
C034 C 0.7665(3) -0.4212(2) 0.24309(14) 0.0175(7) Uani 1 1 d . .
H03E H 0.7573 -0.4247 0.2020 0.021 Uiso 1 1 calc R U
C035 C 0.8681(3) -0.4694(3) 0.26394(16) 0.0223(7) Uani 1 1 d . .
H03F H 0.8659 -0.5312 0.2443 0.033 Uiso 1 1 calc R U
H03G H 0.8719 -0.4789 0.3034 0.033 Uiso 1 1 calc R U
H03H H 0.9320 -0.4291 0.2575 0.033 Uiso 1 1 calc R U
C036 C 0.6659(3) -0.4742(3) 0.25960(15) 0.0209(7) Uani 1 1 d . .
H03I H 0.6670 -0.5427 0.2520 0.031 Uiso 1 1 calc R U
H03J H 0.6009 -0.4517 0.2385 0.031 Uiso 1 1 calc R U
H03K H 0.6654 -0.4621 0.2990 0.031 Uiso 1 1 calc R U
C037 C 0.6647(3) -0.2420(2) 0.22863(15) 0.0179(7) Uani 1 1 d . .
H03L H 0.6859 -0.1726 0.2257 0.021 Uiso 1 1 calc R U
C038 C 0.6271(3) -0.2813(3) 0.16980(15) 0.0246(8) Uani 1 1 d . .
H03M H 0.5707 -0.2437 0.1518 0.037 Uiso 1 1 calc R U
H03N H 0.5980 -0.3479 0.1704 0.037 Uiso 1 1 calc R U
H03O H 0.6886 -0.2777 0.1495 0.037 Uiso 1 1 calc R U
C039 C 0.5722(3) -0.2472(3) 0.26250(17) 0.0274(8) Uani 1 1 d . .
H03P H 0.5140 -0.2107 0.2451 0.041 Uiso 1 1 calc R U
H03Q H 0.5989 -0.2204 0.2998 0.041 Uiso 1 1 calc R U
H03R H 0.5443 -0.3138 0.2644 0.041 Uiso 1 1 calc R U
Ni2 Ni 1.17583(4) 0.28585(4) 0.14817(2) 0.01195(12) Uani 1 1 d . .
Ti1 Ti 1.01537(4) -0.21980(4) 0.33773(2) 0.01261(13) Uani 1 1 d . .
P101 P 1.14979(6) 0.43530(6) 0.12757(3) 0.01308(16) Uani 1 1 d . .
P102 P 1.22489(6) 0.24958(6) 0.23529(3) 0.01278(16) Uani 1 1 d . .
P103 P 1.13151(6) 0.16863(6) 0.08502(3) 0.01372(17) Uani 1 1 d . .
N101 N 0.9375(2) 0.3847(2) 0.13354(11) 0.0140(5) Uani 1 1 d . .
N102 N 1.0163(2) 0.2638(2) 0.24702(11) 0.0136(5) Uani 1 1 d . .
N103 N 0.9423(2) 0.1409(2) 0.12366(12) 0.0160(6) Uani 1 1 d . .
N104 N 0.8169(2) 0.24689(19) 0.18016(11) 0.0125(5) Uani 1 1 d . .
C101 C 0.7606(2) 0.3213(2) 0.14846(13) 0.0133(6) Uani 1 1 d . .
C102 C 0.6495(3) 0.3233(3) 0.14010(14) 0.0181(7) Uani 1 1 d . .
H10A H 0.6058 0.2733 0.1531 0.022 Uiso 1 1 calc R U
C103 C 0.6004(3) 0.3977(3) 0.11280(15) 0.0219(7) Uani 1 1 d . .
H10B H 0.5239 0.3986 0.1075 0.026 Uiso 1 1 calc R U
C104 C 0.6645(3) 0.4700(3) 0.09365(14) 0.0201(7) Uani 1 1 d . .
H10C H 0.6320 0.5217 0.0759 0.024 Uiso 1 1 calc R U
C105 C 0.7764(3) 0.4670(2) 0.10042(14) 0.0181(7) Uani 1 1 d . .
H10D H 0.8192 0.5164 0.0864 0.022 Uiso 1 1 calc R U
C106 C 0.8276(3) 0.3932(2) 0.12726(13) 0.0149(6) Uani 1 1 d . .
C107 C 1.0040(3) 0.4561(2) 0.11006(14) 0.0163(7) Uani 1 1 d . .
H10E H 0.9922 0.5202 0.1245 0.020 Uiso 1 1 calc R U
H10F H 0.9829 0.4538 0.0696 0.020 Uiso 1 1 calc R U
C108 C 1.1987(3) 0.4733(2) 0.06302(14) 0.0173(7) Uani 1 1 d . .
H10G H 1.1537 0.4330 0.0325 0.021 Uiso 1 1 calc R U
C109 C 1.1819(3) 0.5768(3) 0.04932(16) 0.0239(8) Uani 1 1 d . .
H10H H 1.1970 0.5877 0.0120 0.036 Uiso 1 1 calc R U
H10I H 1.2312 0.6197 0.0756 0.036 Uiso 1 1 calc R U
H10J H 1.1069 0.5891 0.0515 0.036 Uiso 1 1 calc R U
C110 C 1.3160(3) 0.4514(3) 0.06208(16) 0.0249(8) Uani 1 1 d . .
H11A H 1.3330 0.4575 0.0247 0.037 Uiso 1 1 calc R U
H11B H 1.3253 0.3862 0.0736 0.037 Uiso 1 1 calc R U
H11C H 1.3649 0.4963 0.0873 0.037 Uiso 1 1 calc R U
C111 C 1.1928(3) 0.5400(2) 0.17716(15) 0.0179(7) Uani 1 1 d . .
H11D H 1.1620 0.5970 0.1597 0.021 Uiso 1 1 calc R U
C112 C 1.3148(3) 0.5629(3) 0.19090(16) 0.0233(8) Uani 1 1 d . .
H11E H 1.3309 0.6150 0.2190 0.035 Uiso 1 1 calc R U
H11F H 1.3436 0.5820 0.1577 0.035 Uiso 1 1 calc R U
H11G H 1.3484 0.5063 0.2049 0.035 Uiso 1 1 calc R U
C113 C 1.1411(3) 0.5229(3) 0.22865(15) 0.0217(7) Uani 1 1 d . .
H11H H 1.1437 0.5833 0.2499 0.033 Uiso 1 1 calc R U
H11I H 1.1808 0.4773 0.2512 0.033 Uiso 1 1 calc R U
H11J H 1.0656 0.4973 0.2179 0.033 Uiso 1 1 calc R U
C114 C 0.8228(2) 0.2632(2) 0.24048(13) 0.0130(6) Uani 1 1 d . .
C115 C 0.7323(3) 0.2744(2) 0.26518(14) 0.0168(7) Uani 1 1 d . .
H11K H 0.6632 0.2712 0.2428 0.020 Uiso 1 1 calc R U
C116 C 0.7392(3) 0.2902(3) 0.32137(15) 0.0203(7) Uani 1 1 d . .
H11L H 0.6760 0.2976 0.3375 0.024 Uiso 1 1 calc R U
C117 C 0.8404(3) 0.2950(3) 0.35381(15) 0.0214(7) Uani 1 1 d . .
H11M H 0.8463 0.3046 0.3925 0.026 Uiso 1 1 calc R U
C118 C 0.9327(3) 0.2860(3) 0.33027(15) 0.0191(7) Uani 1 1 d . .
H11N H 1.0011 0.2905 0.3532 0.023 Uiso 1 1 calc R U
C119 C 0.9276(2) 0.2702(2) 0.27300(14) 0.0124(6) Uani 1 1 d . .
C120 C 1.1230(3) 0.2741(3) 0.28036(14) 0.0166(7) Uani 1 1 d . .
H12A H 1.1261 0.2287 0.3103 0.020 Uiso 1 1 calc R U
H12B H 1.1384 0.3395 0.2971 0.020 Uiso 1 1 calc R U
C121 C 1.2518(3) 0.1277(2) 0.25880(15) 0.0179(7) Uani 1 1 d . .
H12C H 1.2631 0.1314 0.2999 0.022 Uiso 1 1 calc R U
C122 C 1.3537(3) 0.0899(3) 0.24125(16) 0.0211(7) Uani 1 1 d . .
H12D H 1.3589 0.0241 0.2524 0.032 Uiso 1 1 calc R U
H12E H 1.4180 0.1298 0.2590 0.032 Uiso 1 1 calc R U
H12F H 1.3490 0.0918 0.2012 0.032 Uiso 1 1 calc R U
C123 C 1.1517(3) 0.0590(3) 0.23987(16) 0.0231(8) Uani 1 1 d . .
H12G H 1.1590 -0.0006 0.2590 0.035 Uiso 1 1 calc R U
H12H H 1.1445 0.0457 0.2001 0.035 Uiso 1 1 calc R U
H12I H 1.0872 0.0877 0.2483 0.035 Uiso 1 1 calc R U
C124 C 1.3460(3) 0.3252(2) 0.26979(16) 0.0209(7) Uani 1 1 d . .
H12J H 1.3225 0.3910 0.2728 0.025 Uiso 1 1 calc R U
C125 C 1.4340(3) 0.3315(3) 0.2329(2) 0.0343(10) Uani 1 1 d . .
H12K H 1.4926 0.3790 0.2489 0.051 Uiso 1 1 calc R U
H12L H 1.4030 0.3501 0.1962 0.051 Uiso 1 1 calc R U
H12M H 1.4628 0.2692 0.2299 0.051 Uiso 1 1 calc R U
C126 C 1.3906(3) 0.3002(3) 0.32838(18) 0.0341(10) Uani 1 1 d . .
H12N H 1.4491 0.3481 0.3440 0.051 Uiso 1 1 calc R U
H12O H 1.4185 0.2373 0.3277 0.051 Uiso 1 1 calc R U
H12P H 1.3326 0.2992 0.3510 0.051 Uiso 1 1 calc R U
C127 C 0.7761(3) 0.1475(2) 0.16054(13) 0.0136(6) Uani 1 1 d . .
C128 C 0.6786(3) 0.1041(3) 0.17066(14) 0.0175(7) Uani 1 1 d . .
H12Q H 0.6340 0.1391 0.1903 0.021 Uiso 1 1 calc R U
C129 C 0.6442(3) 0.0107(3) 0.15276(15) 0.0208(7) Uani 1 1 d . .
H12R H 0.5765 -0.0177 0.1596 0.025 Uiso 1 1 calc R U
C130 C 0.7100(3) -0.0405(3) 0.12485(15) 0.0205(7) Uani 1 1 d . .
H13A H 0.6871 -0.1043 0.1122 0.025 Uiso 1 1 calc R U
C131 C 0.8089(3) 0.0006(2) 0.11529(14) 0.0184(7) Uani 1 1 d . .
H13B H 0.8537 -0.0362 0.0969 0.022 Uiso 1 1 calc R U
C132 C 0.8448(3) 0.0957(2) 0.13213(13) 0.0148(6) Uani 1 1 d . .
C133 C 1.0130(3) 0.0863(2) 0.09557(14) 0.0166(7) Uani 1 1 d . .
H13C H 0.9738 0.0597 0.0597 0.020 Uiso 1 1 calc R U
H13D H 1.0375 0.0329 0.1181 0.020 Uiso 1 1 calc R U
C134 C 1.2392(3) 0.0851(2) 0.08828(14) 0.0177(7) Uani 1 1 d . .
H13E H 1.2396 0.0536 0.1241 0.021 Uiso 1 1 calc R U
C135 C 1.2208(3) 0.0046(3) 0.04420(15) 0.0237(8) Uani 1 1 d . .
H13F H 1.2740 -0.0418 0.0533 0.036 Uiso 1 1 calc R U
H13G H 1.2288 0.0306 0.0085 0.036 Uiso 1 1 calc R U
H13H H 1.1476 -0.0268 0.0425 0.036 Uiso 1 1 calc R U
C136 C 1.3510(3) 0.1399(3) 0.09184(16) 0.0264(8) Uani 1 1 d . .
H13I H 1.4073 0.0955 0.0986 0.040 Uiso 1 1 calc R U
H13J H 1.3610 0.1883 0.1221 0.040 Uiso 1 1 calc R U
H13K H 1.3563 0.1709 0.0572 0.040 Uiso 1 1 calc R U
C137 C 1.0905(3) 0.1853(3) 0.00978(14) 0.0199(7) Uani 1 1 d . .
H13L H 1.0697 0.1207 -0.0084 0.024 Uiso 1 1 calc R U
C138 C 0.9892(3) 0.2401(3) 0.00216(15) 0.0239(8) Uani 1 1 d . .
H13M H 0.9652 0.2471 -0.0372 0.036 Uiso 1 1 calc R U
H13N H 1.0061 0.3033 0.0207 0.036 Uiso 1 1 calc R U
H13O H 0.9316 0.2050 0.0180 0.036 Uiso 1 1 calc R U
C139 C 1.1796(3) 0.2328(3) -0.01848(16) 0.0257(8) Uani 1 1 d . .
H13P H 1.1496 0.2459 -0.0563 0.039 Uiso 1 1 calc R U
H13Q H 1.2375 0.1902 -0.0189 0.039 Uiso 1 1 calc R U
H13R H 1.2090 0.2926 0.0016 0.039 Uiso 1 1 calc R U
O1 O 0.5802(2) -0.6681(2) 0.43662(11) 0.0301(6) Uani 1 1 d . .
C901 C 0.5389(4) -0.6339(3) 0.48362(19) 0.0364(10) Uani 1 1 d . .
H90A H 0.4716 -0.6028 0.4722 0.044 Uiso 1 1 calc R U
H90B H 0.5926 -0.5869 0.5056 0.044 Uiso 1 1 calc R U
C902 C 0.5167(4) -0.7174(3) 0.5162(2) 0.0418(11) Uani 1 1 d . .
H90C H 0.4426 -0.7478 0.5042 0.050 Uiso 1 1 calc R U
H90D H 0.5257 -0.6993 0.5559 0.050 Uiso 1 1 calc R U
C903 C 0.6009(4) -0.7828(4) 0.5043(2) 0.0447(12) Uani 1 1 d . .
H90E H 0.6699 -0.7679 0.5296 0.054 Uiso 1 1 calc R U
H90F H 0.5752 -0.8505 0.5072 0.054 Uiso 1 1 calc R U
C904 C 0.6136(3) -0.7613(3) 0.44593(17) 0.0301(9) Uani 1 1 d . .
H90G H 0.6900 -0.7637 0.4407 0.036 Uiso 1 1 calc R U
H90H H 0.5681 -0.8085 0.4199 0.036 Uiso 1 1 calc R U
O2 O 1.5342(3) -0.2034(2) 0.04215(15) 0.0466(8) Uani 1 1 d . .
C905 C 1.4494(4) -0.2798(3) 0.0305(2) 0.0497(13) Uani 1 1 d . .
H90I H 1.4333 -0.3075 0.0651 0.060 Uiso 1 1 calc R U
H90J H 1.4719 -0.3307 0.0072 0.060 Uiso 1 1 calc R U
C906 C 1.3501(3) -0.2381(3) 0.00063(17) 0.0300(9) Uani 1 1 d . .
H90K H 1.3110 -0.2824 -0.0292 0.036 Uiso 1 1 calc R U
H90L H 1.2999 -0.2221 0.0262 0.036 Uiso 1 1 calc R U
C907 C 1.4000(3) -0.1496(3) -0.02212(15) 0.0227(8) Uani 1 1 d . .
H90M H 1.4262 -0.1645 -0.0571 0.027 Uiso 1 1 calc R U
H90N H 1.3479 -0.1005 -0.0281 0.027 Uiso 1 1 calc R U
C908 C 1.4927(3) -0.1179(3) 0.02290(16) 0.0269(8) Uani 1 1 d . .
H90O H 1.5488 -0.0770 0.0084 0.032 Uiso 1 1 calc R U
H90P H 1.4670 -0.0819 0.0528 0.032 Uiso 1 1 calc R U

loop_
_atom_site_aniso_label
_atom_site_aniso_U_11
_atom_site_aniso_U_22
_atom_site_aniso_U_33
_atom_site_aniso_U_23
_atom_site_aniso_U_13
_atom_site_aniso_U_12
Ti2 0.0091(3) 0.0152(3) 0.0110(3) -0.0036(2) 0.0033(2) -0.0004(2)
Ni1 0.0114(3) 0.0141(3) 0.0100(3) -0.0022(2) 0.0024(2) 0.0001(2)
P01 0.0146(4) 0.0161(4) 0.0105(4) 0.0001(3) 0.0024(3) -0.0003(3)
P02 0.0139(4) 0.0135(4) 0.0135(4) -0.0033(3) 0.0037(3) 0.0007(3)
P03 0.0107(4) 0.0151(4) 0.0098(4) -0.0030(3) 0.0012(3) -0.0017(3)
N01 0.0137(13) 0.0177(14) 0.0169(15) 0.0010(11) 0.0040(11) -0.0001(11)
N02 0.0131(13) 0.0154(14) 0.0201(15) -0.0052(11) 0.0021(11) -0.0018(11)
N03 0.0109(13) 0.0210(14) 0.0120(14) -0.0033(11) 0.0014(10) -0.0019(11)
N04 0.0113(12) 0.0150(13) 0.0115(13) -0.0040(10) 0.0025(10) 0.0006(10)
C001 0.0139(15) 0.0173(16) 0.0123(16) -0.0031(12) -0.0001(12) 0.0011(12)
C002 0.0145(16) 0.0237(18) 0.0174(17) -0.0048(14) 0.0025(13) -0.0016(13)
C003 0.0147(16) 0.0279(19) 0.0202(18) -0.0030(15) 0.0017(13) 0.0080(14)
C004 0.0248(18) 0.0239(18) 0.0178(18) -0.0012(14) -0.0012(14) 0.0090(15)
C005 0.0212(17) 0.0230(18) 0.0158(17) 0.0006(14) 0.0040(13) 0.0016(14)
C006 0.0150(15) 0.0198(17) 0.0103(15) -0.0042(13) -0.0012(12) -0.0001(13)
C007 0.0162(16) 0.0182(16) 0.0177(17) 0.0027(13) 0.0042(13) 0.0016(13)
C008 0.0152(15) 0.0188(16) 0.0142(16) -0.0025(13) 0.0048(12) -0.0011(13)
C009 0.0219(18) 0.0250(19) 0.0201(18) 0.0040(15) 0.0066(14) -0.0010(14)
C010 0.0161(17) 0.030(2) 0.026(2) 0.0017(16) 0.0026(14) -0.0012(15)
C011 0.0219(17) 0.0223(18) 0.0119(16) -0.0008(13) 0.0016(13) 0.0017(14)
C012 0.0257(19) 0.028(2) 0.0193(19) 0.0014(15) -0.0034(14) -0.0002(15)
C013 0.0292(19) 0.030(2) 0.0149(18) -0.0014(15) 0.0034(14) 0.0044(16)
C014 0.0148(15) 0.0169(16) 0.0110(15) -0.0022(12) 0.0019(12) -0.0022(12)
C015 0.0137(16) 0.0264(19) 0.0189(18) -0.0025(14) 0.0040(13) 0.0000(13)
C016 0.0144(16) 0.0261(19) 0.025(2) -0.0028(15) 0.0010(14) -0.0047(14)
C017 0.0238(18) 0.0229(18) 0.0210(19) -0.0073(15) 0.0039(14) -0.0062(14)
C018 0.0192(17) 0.0201(17) 0.0154(17) -0.0058(13) 0.0038(13) -0.0019(13)
C019 0.0138(15) 0.0234(17) 0.0109(16) -0.0006(13) 0.0010(12) -0.0010(13)
C020 0.0171(16) 0.0198(17) 0.0177(17) -0.0077(13) 0.0036(13) -0.0007(13)
C021 0.0190(16) 0.0216(17) 0.0158(17) 0.0006(14) 0.0054(13) 0.0038(13)
C022 0.032(2) 0.027(2) 0.025(2) -0.0062(16) 0.0121(16) 0.0041(16)
C023 0.0194(17) 0.032(2) 0.024(2) -0.0007(16) 0.0084(14) 0.0027(15)
C024 0.0196(17) 0.0145(16) 0.0164(17) -0.0002(13) 0.0047(13) 0.0020(13)
C025 0.0218(18) 0.0248(19) 0.0220(19) 0.0030(15) 0.0051(14) 0.0052(14)
C026 0.0229(18) 0.0264(19) 0.0190(18) 0.0040(15) 0.0085(14) 0.0018(15)
C027 0.0150(15) 0.0147(15) 0.0150(17) -0.0018(12) 0.0069(12) 0.0000(12)
C028 0.0128(15) 0.0198(17) 0.0196(18) -0.0030(13) 0.0043(13) -0.0002(13)
C029 0.0177(17) 0.0243(18) 0.0232(19) -0.0003(15) 0.0097(14) -0.0012(14)
C030 0.0244(18) 0.0246(18) 0.0129(17) -0.0011(14) 0.0055(13) -0.0031(14)
C031 0.0180(17) 0.0229(18) 0.0178(18) -0.0023(14) 0.0036(13) -0.0032(13)
C032 0.0157(15) 0.0112(15) 0.0146(16) -0.0008(12) 0.0043(12) -0.0001(12)
C033 0.0131(15) 0.0214(17) 0.0092(15) -0.0029(13) 0.0005(12) -0.0033(12)
C034 0.0173(16) 0.0194(17) 0.0154(17) -0.0051(13) 0.0039(13) -0.0012(13)
C035 0.0226(18) 0.0198(17) 0.0239(19) -0.0089(14) 0.0047(14) 0.0000(14)
C036 0.0192(17) 0.0183(17) 0.0235(19) -0.0012(14) 0.0021(14) -0.0051(13)
C037 0.0148(16) 0.0182(16) 0.0202(18) 0.0018(14) 0.0013(13) 0.0009(13)
C038 0.0214(18) 0.031(2) 0.0173(18) 0.0028(15) -0.0084(14) -0.0022(15)
C039 0.0147(17) 0.033(2) 0.035(2) 0.0006(17) 0.0067(15) 0.0006(15)
Ni2 0.0110(3) 0.0140(3) 0.0109(3) -0.0021(2) 0.0031(2) 0.0001(2)
Ti1 0.0105(3) 0.0157(3) 0.0114(3) -0.0034(2) 0.0026(2) -0.0008(2)
P101 0.0127(4) 0.0138(4) 0.0125(4) -0.0006(3) 0.0024(3) -0.0011(3)
P102 0.0110(4) 0.0155(4) 0.0115(4) -0.0015(3) 0.0015(3) -0.0001(3)
P103 0.0144(4) 0.0155(4) 0.0111(4) -0.0046(3) 0.0026(3) 0.0013(3)
N101 0.0108(12) 0.0160(13) 0.0151(14) 0.0007(11) 0.0018(10) 0.0010(10)
N102 0.0122(13) 0.0179(14) 0.0106(13) -0.0020(11) 0.0022(10) 0.0006(10)
N103 0.0176(14) 0.0162(14) 0.0139(14) -0.0073(11) 0.0045(11) -0.0002(11)
N104 0.0094(12) 0.0168(14) 0.0118(13) -0.0005(11) 0.0039(10) 0.0002(10)
C101 0.0131(15) 0.0183(16) 0.0087(15) -0.0048(12) 0.0022(11) 0.0035(12)
C102 0.0148(16) 0.0244(18) 0.0148(17) -0.0023(14) 0.0041(12) -0.0011(13)
C103 0.0120(16) 0.034(2) 0.0194(18) 0.0001(15) 0.0020(13) 0.0028(14)
C104 0.0237(18) 0.0236(18) 0.0137(17) -0.0005(14) 0.0026(13) 0.0081(14)
C105 0.0221(17) 0.0185(17) 0.0141(17) -0.0011(13) 0.0047(13) 0.0012(13)
C106 0.0155(15) 0.0192(16) 0.0092(15) -0.0046(12) 0.0018(12) -0.0011(12)
C107 0.0142(15) 0.0165(16) 0.0181(17) 0.0027(13) 0.0034(12) -0.0010(12)
C108 0.0149(16) 0.0216(17) 0.0153(17) -0.0003(13) 0.0037(12) -0.0016(13)
C109 0.0280(19) 0.0211(18) 0.0234(19) 0.0065(15) 0.0065(15) -0.0006(15)
C110 0.0204(18) 0.031(2) 0.024(2) -0.0024(16) 0.0071(14) 0.0000(15)
C111 0.0177(16) 0.0168(16) 0.0192(18) -0.0048(13) 0.0057(13) -0.0012(13)
C112 0.0245(18) 0.0219(18) 0.0214(19) -0.0063(15) 0.0012(14) -0.0034(14)
C113 0.0219(17) 0.0215(18) 0.0219(19) -0.0078(14) 0.0069(14) -0.0003(14)
C114 0.0132(15) 0.0142(15) 0.0128(16) -0.0012(12) 0.0062(12) 0.0008(12)
C115 0.0119(15) 0.0208(17) 0.0177(17) -0.0006(13) 0.0029(12) 0.0011(12)
C116 0.0188(17) 0.0248(18) 0.0193(18) -0.0019(14) 0.0095(14) 0.0027(14)
C117 0.0257(18) 0.0278(19) 0.0116(17) -0.0017(14) 0.0053(13) 0.0055(15)
C118 0.0198(17) 0.0223(17) 0.0153(17) -0.0020(13) 0.0024(13) 0.0046(14)
C119 0.0126(15) 0.0099(14) 0.0147(16) -0.0024(12) 0.0039(12) -0.0002(11)
C120 0.0141(15) 0.0224(17) 0.0132(16) -0.0011(13) 0.0020(12) 0.0025(13)
C121 0.0198(17) 0.0196(17) 0.0163(17) 0.0051(13) 0.0060(13) 0.0055(13)
C122 0.0160(16) 0.0213(18) 0.0257(19) -0.0007(15) 0.0027(14) 0.0024(13)
C123 0.0215(18) 0.0185(17) 0.029(2) 0.0047(15) 0.0035(15) -0.0001(14)
C124 0.0152(16) 0.0172(17) 0.029(2) -0.0069(14) 0.0005(14) -0.0004(13)
C125 0.0167(18) 0.028(2) 0.060(3) -0.005(2) 0.0150(18) -0.0041(15)
C126 0.026(2) 0.031(2) 0.038(2) -0.0142(18) -0.0151(17) 0.0059(17)
C127 0.0143(15) 0.0163(16) 0.0093(15) -0.0038(12) 0.0024(11) -0.0026(12)
C128 0.0128(15) 0.0234(18) 0.0161(17) -0.0028(14) 0.0027(12) 0.0003(13)
C129 0.0191(17) 0.0228(18) 0.0185(18) 0.0012(14) 0.0018(13) -0.0080(14)
C130 0.0227(17) 0.0166(17) 0.0203(18) -0.0029(14) 0.0007(14) -0.0037(14)
C131 0.0224(17) 0.0198(17) 0.0126(16) -0.0041(13) 0.0031(13) 0.0010(14)
C132 0.0138(15) 0.0194(16) 0.0105(15) -0.0003(12) 0.0008(12) -0.0006(12)
C133 0.0155(16) 0.0178(16) 0.0165(17) -0.0059(13) 0.0050(13) -0.0003(13)
C134 0.0160(16) 0.0223(17) 0.0156(17) -0.0010(13) 0.0033(13) 0.0045(13)
C135 0.0297(19) 0.0262(19) 0.0176(18) -0.0034(15) 0.0079(15) 0.0104(15)
C136 0.0173(17) 0.039(2) 0.025(2) -0.0001(17) 0.0072(14) 0.0020(15)
C137 0.0236(18) 0.0236(18) 0.0116(16) -0.0045(13) 0.0006(13) 0.0026(14)
C138 0.0251(18) 0.0282(19) 0.0171(18) -0.0047(15) -0.0020(14) 0.0067(15)
C139 0.032(2) 0.031(2) 0.0160(18) -0.0006(15) 0.0083(15) 0.0030(16)
O1 0.0391(16) 0.0310(15) 0.0213(14) 0.0004(12) 0.0084(12) 0.0035(12)
C901 0.043(2) 0.036(2) 0.033(2) -0.0067(19) 0.0148(19) 0.0061(19)
C902 0.059(3) 0.039(3) 0.033(3) -0.003(2) 0.027(2) 0.000(2)
C903 0.059(3) 0.048(3) 0.033(3) 0.012(2) 0.016(2) 0.021(2)
C904 0.039(2) 0.025(2) 0.028(2) -0.0022(16) 0.0144(18) -0.0004(17)
O2 0.0416(18) 0.0440(19) 0.047(2) 0.0066(16) -0.0133(15) -0.0034(15)
C905 0.067(3) 0.032(2) 0.040(3) 0.003(2) -0.017(2) -0.012(2)
C906 0.035(2) 0.029(2) 0.022(2) -0.0053(16) 0.0043(16) -0.0133(17)
C907 0.0212(18) 0.028(2) 0.0173(18) -0.0026(15) 0.0027(14) -0.0032(15)
C908 0.0266(19) 0.028(2) 0.024(2) -0.0042(16) 0.0009(15) -0.0039(16)

loop_
_atom_type_symbol
_atom_type_description
_atom_type_scat_dispersion_real
_atom_type_scat_dispersion_imag
_atom_type_scat_source
C C 0.0181 0.0091 'International Tables Vol C Tables 4.2.6.8 and 6.1.1.4'
H H 0.0000 0.0000 'International Tables Vol C Tables 4.2.6.8 and 6.1.1.4'
N N 0.0311 0.0180 'International Tables Vol C Tables 4.2.6.8 and 6.1.1.4'
P P 0.2955 0.4335 'International Tables Vol C Tables 4.2.6.8 and 6.1.1.4'
Ti Ti 0.2191 1.8069 'International Tables Vol C Tables 4.2.6.8 and 6.1.1.4'
Ni Ni -3.0029 0.5091 'International Tables Vol C Tables 4.2.6.8 and 6.1.1.4'
O O 0.0492 0.0322 'International Tables Vol C Tables 4.2.6.8 and 6.1.1.4'

loop_
_geom_angle_atom_site_label_1
_geom_angle_atom_site_label_2
_geom_angle_atom_site_label_3
_geom_angle
N102 Ti2 N103 117.31(12)
N102 Ti2 N101 115.40(11)
N103 Ti2 N101 118.80(12)
N102 Ti2 N104 80.64(10)
N103 Ti2 N104 80.02(11)
N101 Ti2 N104 80.00(10)
N102 Ti2 Ni2 99.82(8)
N103 Ti2 Ni2 100.20(8)
N101 Ti2 Ni2 99.31(8)
N104 Ti2 Ni2 179.29(8)
P02 Ni1 P03 119.98(4)
P02 Ni1 P01 120.04(4)
P03 Ni1 P01 119.43(4)
P02 Ni1 Ti1 85.54(3)
P03 Ni1 Ti1 87.67(3)
P01 Ni1 Ti1 89.37(3)
C008 P01 C007 100.52(15)
C008 P01 C011 103.13(16)
C007 P01 C011 97.94(16)
C008 P01 Ni1 115.04(11)
C007 P01 Ni1 111.57(11)
C011 P01 Ni1 124.88(12)
C021 P02 C024 104.13(15)
C021 P02 C020 102.26(16)
C024 P02 C020 97.35(16)
C021 P02 Ni1 110.05(12)
C024 P02 Ni1 124.58(12)
C020 P02 Ni1 115.64(11)
C034 P03 C037 103.59(16)
C034 P03 C033 98.26(15)
C037 P03 C033 100.84(15)
C034 P03 Ni1 123.65(12)
C037 P03 Ni1 113.27(12)
C033 P03 Ni1 114.00(11)
C006 N01 C007 116.8(3)
C006 N01 Ti1 117.2(2)
C007 N01 Ti1 124.4(2)
C019 N02 C020 119.5(3)
C019 N02 Ti1 117.4(2)
C020 N02 Ti1 122.7(2)
C032 N03 C033 118.3(3)
C032 N03 Ti1 116.9(2)
C033 N03 Ti1 123.8(2)
C001 N04 C027 111.7(2)
C001 N04 C014 114.9(2)
C027 N04 C014 112.6(3)
C001 N04 Ti1 105.66(19)
C027 N04 Ti1 105.07(18)
C014 N04 Ti1 106.07(18)
C002 C001 C006 120.6(3)
C002 C001 N04 122.8(3)
C006 C001 N04 116.5(3)
C001 C002 C003 121.2(3)
C001 C002 H00A 119.4
C003 C002 H00A 119.4
C004 C003 C002 119.1(3)
C004 C003 H00B 120.5
C002 C003 H00B 120.5
C005 C004 C003 120.6(3)
C005 C004 H00C 119.7
C003 C004 H00C 119.7
C004 C005 C006 121.8(3)
C004 C005 H00D 119.1
C006 C005 H00D 119.1
N01 C006 C005 124.7(3)
N01 C006 C001 118.4(3)
C005 C006 C001 116.8(3)
N01 C007 P01 109.6(2)
N01 C007 H00E 109.7
P01 C007 H00E 109.7
N01 C007 H00F 109.7
P01 C007 H00F 109.7
H00E C007 H00F 108.2
C009 C008 C010 111.7(3)
C009 C008 P01 115.3(2)
C010 C008 P01 112.0(2)
C009 C008 H00G 105.6
C010 C008 H00G 105.6
P01 C008 H00G 105.6
C008 C009 H00H 109.5
C008 C009 H00I 109.5
H00H C009 H00I 109.5
C008 C009 H00J 109.5
H00H C009 H00J 109.5
H00I C009 H00J 109.5
C008 C010 H01A 109.5
C008 C010 H01B 109.5
H01A C010 H01B 109.5
C008 C010 H01C 109.5
H01A C010 H01C 109.5
H01B C010 H01C 109.5
C012 C011 C013 110.9(3)
C012 C011 P01 109.3(2)
C013 C011 P01 114.7(2)
C012 C011 H01D 107.2
C013 C011 H01D 107.2
P01 C011 H01D 107.2
C011 C012 H01E 109.5
C011 C012 H01F 109.5
H01E C012 H01F 109.5
C011 C012 H01G 109.5
H01E C012 H01G 109.5
H01F C012 H01G 109.5
C011 C013 H01H 109.5
C011 C013 H01I 109.5
H01H C013 H01I 109.5
C011 C013 H01J 109.5
H01H C013 H01J 109.5
H01I C013 H01J 109.5
C015 C014 C019 120.4(3)
C015 C014 N04 123.4(3)
C019 C014 N04 116.2(3)
C014 C015 C016 120.9(3)
C014 C015 H01K 119.6
C016 C015 H01K 119.6
C017 C016 C015 119.4(3)
C017 C016 H01L 120.3
C015 C016 H01L 120.3
C016 C017 C018 120.5(3)
C016 C017 H01M 119.7
C018 C017 H01M 119.7
C017 C018 C019 121.2(3)
C017 C018 H01N 119.4
C019 C018 H01N 119.4
N02 C019 C018 123.6(3)
N02 C019 C014 119.1(3)
C018 C019 C014 117.3(3)
N02 C020 P02 108.0(2)
N02 C020 H02A 110.1
P02 C020 H02A 110.1
N02 C020 H02B 110.1
P02 C020 H02B 110.1
H02A C020 H02B 108.4
C022 C021 C023 112.0(3)
C022 C021 P02 115.4(2)
C023 C021 P02 110.3(2)
C022 C021 H02C 106.1
C023 C021 H02C 106.1
P02 C021 H02C 106.1
C021 C022 H02D 109.5
C021 C022 H02E 109.5
H02D C022 H02E 109.5
C021 C022 H02F 109.5
H02D C022 H02F 109.5
H02E C022 H02F 109.5
C021 C023 H02G 109.5
C021 C023 H02H 109.5
H02G C023 H02H 109.5
C021 C023 H02I 109.5
H02G C023 H02I 109.5
H02H C023 H02I 109.5
C025 C024 C026 110.8(3)
C025 C024 P02 114.6(2)
C026 C024 P02 108.7(2)
C025 C024 H02J 107.5
C026 C024 H02J 107.5
P02 C024 H02J 107.5
C024 C025 H02K 109.5
C024 C025 H02L 109.5
H02K C025 H02L 109.5
C024 C025 H02M 109.5
H02K C025 H02M 109.5
H02L C025 H02M 109.5
C024 C026 H02N 109.5
C024 C026 H02O 109.5
H02N C026 H02O 109.5
C024 C026 H02P 109.5
H02N C026 H02P 109.5
H02O C026 H02P 109.5
C028 C027 C032 120.0(3)
C028 C027 N04 123.0(3)
C032 C027 N04 117.0(3)
C027 C028 C029 121.7(3)
C027 C028 H02Q 119.1
C029 C028 H02Q 119.1
C028 C029 C030 119.2(3)
C028 C029 H02R 120.4
C030 C029 H02R 120.4
C031 C030 C029 120.1(3)
C031 C030 H03A 120.0
C029 C030 H03A 120.0
C030 C031 C032 121.6(3)
C030 C031 H03B 119.2
C032 C031 H03B 119.2
N03 C032 C031 124.2(3)
N03 C032 C027 118.4(3)
C031 C032 C027 117.3(3)
N03 C033 P03 108.9(2)
N03 C033 H03C 109.9
P03 C033 H03C 109.9
N03 C033 H03D 109.9
P03 C033 H03D 109.9
H03C C033 H03D 108.3
C035 C034 C036 111.3(3)
C035 C034 P03 109.4(2)
C036 C034 P03 114.3(2)
C035 C034 H03E 107.2
C036 C034 H03E 107.2
P03 C034 H03E 107.2
C034 C035 H03F 109.5
C034 C035 H03G 109.5
H03F C035 H03G 109.5
C034 C035 H03H 109.5
H03F C035 H03H 109.5
H03G C035 H03H 109.5
C034 C036 H03I 109.5
C034 C036 H03J 109.5
H03I C036 H03J 109.5
C034 C036 H03K 109.5
H03I C036 H03K 109.5
H03J C036 H03K 109.5
C038 C037 C039 111.7(3)
C038 C037 P03 115.2(2)
C039 C037 P03 111.5(3)
C038 C037 H03L 105.9
C039 C037 H03L 105.9
P03 C037 H03L 105.9
C037 C038 H03M 109.5
C037 C038 H03N 109.5
H03M C038 H03N 109.5
C037 C038 H03O 109.5
H03M C038 H03O 109.5
H03N C038 H03O 109.5
C037 C039 H03P 109.5
C037 C039 H03Q 109.5
H03P C039 H03Q 109.5
C037 C039 H03R 109.5
H03P C039 H03R 109.5
H03Q C039 H03R 109.5
P103 Ni2 P101 120.67(4)
P103 Ni2 P102 118.66(4)
P101 Ni2 P102 120.11(4)
P103 Ni2 Ti2 86.80(3)
P101 Ni2 Ti2 88.62(3)
P102 Ni2 Ti2 87.07(3)
N03 Ti1 N01 115.57(12)
N03 Ti1 N02 118.93(12)
N01 Ti1 N02 116.78(12)
N03 Ti1 N04 80.42(10)
N01 Ti1 N04 79.83(11)
N02 Ti1 N04 79.96(10)
N03 Ti1 Ni1 100.11(8)
N01 Ti1 Ni1 98.14(8)
N02 Ti1 Ni1 101.46(8)
N04 Ti1 Ni1 177.91(8)
C107 P101 C108 99.82(15)
C107 P101 C111 98.03(15)
C108 P101 C111 103.99(16)
C107 P101 Ni2 113.16(11)
C108 P101 Ni2 114.59(11)
C111 P101 Ni2 123.63(12)
C124 P102 C120 101.69(16)
C124 P102 C121 103.21(16)
C120 P102 C121 97.64(15)
C124 P102 Ni2 112.59(13)
C120 P102 Ni2 113.51(11)
C121 P102 Ni2 124.98(12)
C134 P103 C133 100.98(16)
C134 P103 C137 104.64(16)
C133 P103 C137 97.84(16)
C134 P103 Ni2 111.00(11)
C133 P103 Ni2 114.57(11)
C137 P103 Ni2 124.69(12)
C106 N101 C107 117.8(3)
C106 N101 Ti2 117.5(2)
C107 N101 Ti2 124.1(2)
C119 N102 C120 118.3(3)
C119 N102 Ti2 116.9(2)
C120 N102 Ti2 123.9(2)
C132 N103 C133 117.8(3)
C132 N103 Ti2 117.2(2)
C133 N103 Ti2 123.5(2)
C114 N104 C101 112.3(2)
C114 N104 C127 113.1(2)
C101 N104 C127 113.9(2)
C114 N104 Ti2 105.06(18)
C101 N104 Ti2 105.83(18)
C127 N104 Ti2 105.73(18)
C102 C101 C106 120.5(3)
C102 C101 N104 122.9(3)
C106 C101 N104 116.6(3)
C101 C102 C103 121.0(3)
C101 C102 H10A 119.5
C103 C102 H10A 119.5
C104 C103 C102 119.3(3)
C104 C103 H10B 120.4
C102 C103 H10B 120.4
C103 C104 C105 120.1(3)
C103 C104 H10C 120.0
C105 C104 H10C 120.0
C104 C105 C106 121.8(3)
C104 C105 H10D 119.1
C106 C105 H10D 119.1
N101 C106 C105 124.4(3)
N101 C106 C101 118.3(3)
C105 C106 C101 117.3(3)
N101 C107 P101 110.3(2)
N101 C107 H10E 109.6
P101 C107 H10E 109.6
N101 C107 H10F 109.6
P101 C107 H10F 109.6
H10E C107 H10F 108.1
C109 C108 C110 111.5(3)
C109 C108 P101 114.5(2)
C110 C108 P101 111.9(2)
C109 C108 H10G 106.1
C110 C108 H10G 106.1
P101 C108 H10G 106.1
C108 C109 H10H 109.5
C108 C109 H10I 109.5
H10H C109 H10I 109.5
C108 C109 H10J 109.5
H10H C109 H10J 109.5
H10I C109 H10J 109.5
C108 C110 H11A 109.5
C108 C110 H11B 109.5
H11A C110 H11B 109.5
C108 C110 H11C 109.5
H11A C110 H11C 109.5
H11B C110 H11C 109.5
C112 C111 C113 111.9(3)
C112 C111 P101 114.3(2)
C113 C111 P101 108.3(2)
C112 C111 H11D 107.3
C113 C111 H11D 107.3
P101 C111 H11D 107.3
C111 C112 H11E 109.5
C111 C112 H11F 109.5
H11E C112 H11F 109.5
C111 C112 H11G 109.5
H11E C112 H11G 109.5
H11F C112 H11G 109.5
C111 C113 H11H 109.5
C111 C113 H11I 109.5
H11H C113 H11I 109.5
C111 C113 H11J 109.5
H11H C113 H11J 109.5
H11I C113 H11J 109.5
C115 C114 C119 120.0(3)
C115 C114 N104 122.8(3)
C119 C114 N104 117.2(3)
C116 C115 C114 122.1(3)
C116 C115 H11K 119.0
C114 C115 H11K 119.0
C115 C116 C117 118.6(3)
C115 C116 H11L 120.7
C117 C116 H11L 120.7
C118 C117 C116 120.7(3)
C118 C117 H11M 119.6
C116 C117 H11M 119.6
C117 C118 C119 121.6(3)
C117 C118 H11N 119.2
C119 C118 H11N 119.2
N102 C119 C118 124.4(3)
N102 C119 C114 118.7(3)
C118 C119 C114 116.9(3)
N102 C120 P102 108.4(2)
N102 C120 H12A 110.0
P102 C120 H12A 110.0
N102 C120 H12B 110.0
P102 C120 H12B 110.0
H12A C120 H12B 108.4
C123 C121 C122 111.3(3)
C123 C121 P102 109.4(2)
C122 C121 P102 114.3(2)
C123 C121 H12C 107.1
C122 C121 H12C 107.1
P102 C121 H12C 107.1
C121 C122 H12D 109.5
C121 C122 H12E 109.5
H12D C122 H12E 109.5
C121 C122 H12F 109.5
H12D C122 H12F 109.5
H12E C122 H12F 109.5
C121 C123 H12G 109.5
C121 C123 H12H 109.5
H12G C123 H12H 109.5
C121 C123 H12I 109.5
H12G C123 H12I 109.5
H12H C123 H12I 109.5
C126 C124 C125 111.9(3)
C126 C124 P102 116.1(3)
C125 C124 P102 110.3(3)
C126 C124 H12J 105.9
C125 C124 H12J 105.9
P102 C124 H12J 105.9
C124 C125 H12K 109.5
C124 C125 H12L 109.5
H12K C125 H12L 109.5
C124 C125 H12M 109.5
H12K C125 H12M 109.5
H12L C125 H12M 109.5
C124 C126 H12N 109.5
C124 C126 H12O 109.5
H12N C126 H12O 109.5
C124 C126 H12P 109.5
H12N C126 H12P 109.5
H12O C126 H12P 109.5
C128 C127 C132 120.0(3)
C128 C127 N104 123.2(3)
C132 C127 N104 116.8(3)
C127 C128 C129 121.6(3)
C127 C128 H12Q 119.2
C129 C128 H12Q 119.2
C130 C129 C128 119.0(3)
C130 C129 H12R 120.5
C128 C129 H12R 120.5
C131 C130 C129 120.4(3)
C131 C130 H13A 119.8
C129 C130 H13A 119.8
C130 C131 C132 121.7(3)
C130 C131 H13B 119.2
C132 C131 H13B 119.2
N103 C132 C131 124.4(3)
N103 C132 C127 118.3(3)
C131 C132 C127 117.2(3)
N103 C133 P103 107.7(2)
N103 C133 H13C 110.2
P103 C133 H13C 110.2
N103 C133 H13D 110.2
P103 C133 H13D 110.2
H13C C133 H13D 108.5
C135 C134 C136 112.3(3)
C135 C134 P103 115.7(2)
C136 C134 P103 110.8(2)
C135 C134 H13E 105.7
C136 C134 H13E 105.7
P103 C134 H13E 105.7
C134 C135 H13F 109.5
C134 C135 H13G 109.5
H13F C135 H13G 109.5
C134 C135 H13H 109.5
H13F C135 H13H 109.5
H13G C135 H13H 109.5
C134 C136 H13I 109.5
C134 C136 H13J 109.5
H13I C136 H13J 109.5
C134 C136 H13K 109.5
H13I C136 H13K 109.5
H13J C136 H13K 109.5
C139 C137 C138 111.5(3)
C139 C137 P103 114.4(3)
C138 C137 P103 108.6(2)
C139 C137 H13L 107.3
C138 C137 H13L 107.3
P103 C137 H13L 107.3
C137 C138 H13M 109.5
C137 C138 H13N 109.5
H13M C138 H13N 109.5
C137 C138 H13O 109.5
H13M C138 H13O 109.5
H13N C138 H13O 109.5
C137 C139 H13P 109.5
C137 C139 H13Q 109.5
H13P C139 H13Q 109.5
C137 C139 H13R 109.5
H13P C139 H13R 109.5
H13Q C139 H13R 109.5
C901 O1 C904 109.2(3)
O1 C901 C902 106.8(4)
O1 C901 H90A 110.4
C902 C901 H90A 110.4
O1 C901 H90B 110.4
C902 C901 H90B 110.4
H90A C901 H90B 108.6
C901 C902 C903 103.1(4)
C901 C902 H90C 111.1
C903 C902 H90C 111.1
C901 C902 H90D 111.1
C903 C902 H90D 111.1
H90C C902 H90D 109.1
C904 C903 C902 102.6(4)
C904 C903 H90E 111.2
C902 C903 H90E 111.2
C904 C903 H90F 111.2
C902 C903 H90F 111.2
H90E C903 H90F 109.2
O1 C904 C903 107.0(3)
O1 C904 H90G 110.3
C903 C904 H90G 110.3
O1 C904 H90H 110.3
C903 C904 H90H 110.3
H90G C904 H90H 108.6
C908 O2 C905 108.7(3)
O2 C905 C906 107.3(4)
O2 C905 H90I 110.3
C906 C905 H90I 110.3
O2 C905 H90J 110.3
C906 C905 H90J 110.3
H90I C905 H90J 108.5
C907 C906 C905 101.7(3)
C907 C906 H90K 111.4
C905 C906 H90K 111.4
C907 C906 H90L 111.4
C905 C906 H90L 111.4
H90K C906 H90L 109.3
C908 C907 C906 102.2(3)
C908 C907 H90M 111.3
C906 C907 H90M 111.3
C908 C907 H90N 111.3
C906 C907 H90N 111.3
H90M C907 H90N 109.2
O2 C908 C907 104.9(3)
O2 C908 H90O 110.8
C907 C908 H90O 110.8
O2 C908 H90P 110.8
C907 C908 H90P 110.8
H90O C908 H90P 108.8

loop_
_geom_bond_atom_site_label_1
_geom_bond_atom_site_label_2
_geom_bond_distance
Ti2 N102 1.996(3)
Ti2 N103 1.999(3)
Ti2 N101 2.001(3)
Ti2 N104 2.266(3)
Ti2 Ni2 2.4139(7)
Ni1 P02 2.2121(10)
Ni1 P03 2.2184(10)
Ni1 P01 2.2212(10)
Ni1 Ti1 2.4096(7)
P01 C008 1.860(3)
P01 C007 1.861(3)
P01 C011 1.880(4)
P02 C021 1.859(3)
P02 C024 1.861(3)
P02 C020 1.868(3)
P03 C034 1.863(3)
P03 C037 1.866(3)
P03 C033 1.867(3)
N01 C006 1.369(4)
N01 C007 1.456(4)
N01 Ti1 2.003(3)
N02 C019 1.374(4)
N02 C020 1.447(4)
N02 Ti1 2.004(3)
N03 C032 1.375(4)
N03 C033 1.457(4)
N03 Ti1 1.996(3)
N04 C001 1.486(4)
N04 C027 1.488(4)
N04 C014 1.488(4)
N04 Ti1 2.265(3)
C001 C002 1.384(5)
C001 C006 1.428(5)
C002 C003 1.393(5)
C002 H00A 0.9500
C003 C004 1.385(5)
C003 H00B 0.9500
C004 C005 1.384(5)
C004 H00C 0.9500
C005 C006 1.409(5)
C005 H00D 0.9500
C007 H00E 0.9900
C007 H00F 0.9900
C008 C009 1.525(5)
C008 C010 1.538(4)
C008 H00G 1.0000
C009 H00H 0.9800
C009 H00I 0.9800
C009 H00J 0.9800
C010 H01A 0.9800
C010 H01B 0.9800
C010 H01C 0.9800
C011 C012 1.528(5)
C011 C013 1.532(5)
C011 H01D 1.0000
C012 H01E 0.9800
C012 H01F 0.9800
C012 H01G 0.9800
C013 H01H 0.9800
C013 H01I 0.9800
C013 H01J 0.9800
C014 C015 1.374(5)
C014 C019 1.419(5)
C015 C016 1.400(5)
C015 H01K 0.9500
C016 C017 1.377(5)
C016 H01L 0.9500
C017 C018 1.380(5)
C017 H01M 0.9500
C018 C019 1.414(5)
C018 H01N 0.9500
C020 H02A 0.9900
C020 H02B 0.9900
C021 C022 1.525(5)
C021 C023 1.534(5)
C021 H02C 1.0000
C022 H02D 0.9800
C022 H02E 0.9800
C022 H02F 0.9800
C023 H02G 0.9800
C023 H02H 0.9800
C023 H02I 0.9800
C024 C025 1.535(5)
C024 C026 1.535(5)
C024 H02J 1.0000
C025 H02K 0.9800
C025 H02L 0.9800
C025 H02M 0.9800
C026 H02N 0.9800
C026 H02O 0.9800
C026 H02P 0.9800
C027 C028 1.382(4)
C027 C032 1.426(5)
C028 C029 1.388(5)
C028 H02Q 0.9500
C029 C030 1.392(5)
C029 H02R 0.9500
C030 C031 1.389(5)
C030 H03A 0.9500
C031 C032 1.410(5)
C031 H03B 0.9500
C033 H03C 0.9900
C033 H03D 0.9900
C034 C035 1.522(5)
C034 C036 1.528(5)
C034 H03E 1.0000
C035 H03F 0.9800
C035 H03G 0.9800
C035 H03H 0.9800
C036 H03I 0.9800
C036 H03J 0.9800
C036 H03K 0.9800
C037 C038 1.526(5)
C037 C039 1.527(5)
C037 H03L 1.0000
C038 H03M 0.9800
C038 H03N 0.9800
C038 H03O 0.9800
C039 H03P 0.9800
C039 H03Q 0.9800
C039 H03R 0.9800
Ni2 P103 2.2101(10)
Ni2 P101 2.2206(10)
Ni2 P102 2.2273(10)
P101 C107 1.864(3)
P101 C108 1.867(3)
P101 C111 1.876(3)
P102 C124 1.858(3)
P102 C120 1.861(3)
P102 C121 1.870(3)
P103 C134 1.858(3)
P103 C133 1.865(3)
P103 C137 1.873(4)
N101 C106 1.380(4)
N101 C107 1.446(4)
N102 C119 1.372(4)
N102 C120 1.454(4)
N103 C132 1.380(4)
N103 C133 1.457(4)
N104 C114 1.486(4)
N104 C101 1.488(4)
N104 C127 1.492(4)
C101 C102 1.380(4)
C101 C106 1.425(5)
C102 C103 1.399(5)
C102 H10A 0.9500
C103 C104 1.386(5)
C103 H10B 0.9500
C104 C105 1.394(5)
C104 H10C 0.9500
C105 C106 1.398(5)
C105 H10D 0.9500
C107 H10E 0.9900
C107 H10F 0.9900
C108 C109 1.531(5)
C108 C110 1.533(5)
C108 H10G 1.0000
C109 H10H 0.9800
C109 H10I 0.9800
C109 H10J 0.9800
C110 H11A 0.9800
C110 H11B 0.9800
C110 H11C 0.9800
C111 C112 1.522(5)
C111 C113 1.526(5)
C111 H11D 1.0000
C112 H11E 0.9800
C112 H11F 0.9800
C112 H11G 0.9800
C113 H11H 0.9800
C113 H11I 0.9800
C113 H11J 0.9800
C114 C115 1.385(4)
C114 C119 1.426(4)
C115 C116 1.383(5)
C115 H11K 0.9500
C116 C117 1.389(5)
C116 H11L 0.9500
C117 C118 1.385(5)
C117 H11M 0.9500
C118 C119 1.412(5)
C118 H11N 0.9500
C120 H12A 0.9900
C120 H12B 0.9900
C121 C123 1.526(5)
C121 C122 1.539(4)
C121 H12C 1.0000
C122 H12D 0.9800
C122 H12E 0.9800
C122 H12F 0.9800
C123 H12G 0.9800
C123 H12H 0.9800
C123 H12I 0.9800
C124 C126 1.529(6)
C124 C125 1.533(5)
C124 H12J 1.0000
C125 H12K 0.9800
C125 H12L 0.9800
C125 H12M 0.9800
C126 H12N 0.9800
C126 H12O 0.9800
C126 H12P 0.9800
C127 C128 1.384(5)
C127 C132 1.420(5)
C128 C129 1.389(5)
C128 H12Q 0.9500
C129 C130 1.383(5)
C129 H12R 0.9500
C130 C131 1.382(5)
C130 H13A 0.9500
C131 C132 1.408(5)
C131 H13B 0.9500
C133 H13C 0.9900
C133 H13D 0.9900
C134 C135 1.525(5)
C134 C136 1.534(5)
C134 H13E 1.0000
C135 H13F 0.9800
C135 H13G 0.9800
C135 H13H 0.9800
C136 H13I 0.9800
C136 H13J 0.9800
C136 H13K 0.9800
C137 C139 1.525(5)
C137 C138 1.530(5)
C137 H13L 1.0000
C138 H13M 0.9800
C138 H13N 0.9800
C138 H13O 0.9800
C139 H13P 0.9800
C139 H13Q 0.9800
C139 H13R 0.9800
O1 C901 1.425(5)
O1 C904 1.425(5)
C901 C902 1.477(6)
C901 H90A 0.9900
C901 H90B 0.9900
C902 C903 1.512(6)
C902 H90C 0.9900
C902 H90D 0.9900
C903 C904 1.507(6)
C903 H90E 0.9900
C903 H90F 0.9900
C904 H90G 0.9900
C904 H90H 0.9900
O2 C908 1.418(5)
O2 C905 1.440(6)
C905 C906 1.519(6)
C905 H90I 0.9900
C905 H90J 0.9900
C906 C907 1.511(5)
C906 H90K 0.9900
C906 H90L 0.9900
C907 C908 1.508(5)
C907 H90M 0.9900
C907 H90N 0.9900
C908 H90O 0.9900
C908 H90P 0.9900

loop_
_geom_torsion_atom_site_label_1
_geom_torsion_atom_site_label_2
_geom_torsion_atom_site_label_3
_geom_torsion_atom_site_label_4
_geom_torsion
C027 N04 C001 C002 53.3(4)
C014 N04 C001 C002 -76.4(4)
Ti1 N04 C001 C002 167.0(3)
C027 N04 C001 C006 -124.0(3)
C014 N04 C001 C006 106.2(3)
Ti1 N04 C001 C006 -10.3(3)
C006 C001 C002 C003 -0.7(5)
N04 C001 C002 C003 -178.0(3)
C001 C002 C003 C004 0.1(5)
C002 C003 C004 C005 0.9(6)
C003 C004 C005 C006 -1.5(6)
C007 N01 C006 C005 1.3(5)
Ti1 N01 C006 C005 -164.9(3)
C007 N01 C006 C001 178.4(3)
Ti1 N01 C006 C001 12.2(4)
C004 C005 C006 N01 178.0(3)
C004 C005 C006 C001 0.9(5)
C002 C001 C006 N01 -177.1(3)
N04 C001 C006 N01 0.3(4)
C002 C001 C006 C005 0.2(5)
N04 C001 C006 C005 177.6(3)
C006 N01 C007 P01 177.1(2)
Ti1 N01 C007 P01 -17.8(3)
C008 P01 C007 N01 150.6(2)
C011 P01 C007 N01 -104.4(3)
Ni1 P01 C007 N01 28.2(3)
C007 P01 C008 C009 61.1(3)
C011 P01 C008 C009 -39.7(3)
Ni1 P01 C008 C009 -178.9(2)
C007 P01 C008 C010 -169.7(3)
C011 P01 C008 C010 89.5(3)
Ni1 P01 C008 C010 -49.7(3)
C008 P01 C011 C012 170.2(2)
C007 P01 C011 C012 67.4(3)
Ni1 P01 C011 C012 -55.9(3)
C008 P01 C011 C013 -64.5(3)
C007 P01 C011 C013 -167.3(3)
Ni1 P01 C011 C013 69.3(3)
C001 N04 C014 C015 53.2(4)
C027 N04 C014 C015 -76.1(4)
Ti1 N04 C014 C015 169.5(3)
C001 N04 C014 C019 -127.3(3)
C027 N04 C014 C019 103.4(3)
Ti1 N04 C014 C019 -11.0(3)
C019 C014 C015 C016 -4.4(5)
N04 C014 C015 C016 175.2(3)
C014 C015 C016 C017 0.9(6)
C015 C016 C017 C018 2.0(6)
C016 C017 C018 C019 -1.4(6)
C020 N02 C019 C018 -3.5(5)
Ti1 N02 C019 C018 -175.4(3)
C020 N02 C019 C014 175.8(3)
Ti1 N02 C019 C014 3.9(4)
C017 C018 C019 N02 177.4(3)
C017 C018 C019 C014 -2.0(5)
C015 C014 C019 N02 -174.6(3)
N04 C014 C019 N02 5.9(5)
C015 C014 C019 C018 4.8(5)
N04 C014 C019 C018 -174.7(3)
C019 N02 C020 P02 173.0(3)
Ti1 N02 C020 P02 -15.5(3)
C021 P02 C020 N02 147.7(2)
C024 P02 C020 N02 -106.0(3)
Ni1 P02 C020 N02 28.2(3)
C024 P02 C021 C022 -38.1(3)
C020 P02 C021 C022 62.8(3)
Ni1 P02 C021 C022 -173.7(2)
C024 P02 C021 C023 90.1(3)
C020 P02 C021 C023 -168.9(2)
Ni1 P02 C021 C023 -45.5(3)
C021 P02 C024 C025 -61.8(3)
C020 P02 C024 C025 -166.5(3)
Ni1 P02 C024 C025 65.2(3)
C021 P02 C024 C026 173.7(2)
C020 P02 C024 C026 69.0(3)
Ni1 P02 C024 C026 -59.2(3)
C001 N04 C027 C028 -78.0(4)
C014 N04 C027 C028 53.0(4)
Ti1 N04 C027 C028 168.0(3)
C001 N04 C027 C032 103.2(3)
C014 N04 C027 C032 -125.9(3)
Ti1 N04 C027 C032 -10.9(3)
C032 C027 C028 C029 -2.6(5)
N04 C027 C028 C029 178.6(3)
C027 C028 C029 C030 1.3(5)
C028 C029 C030 C031 0.3(5)
C029 C030 C031 C032 -0.6(5)
C033 N03 C032 C031 0.1(5)
Ti1 N03 C032 C031 -168.8(3)
C033 N03 C032 C027 179.5(3)
Ti1 N03 C032 C027 10.6(4)
C030 C031 C032 N03 178.7(3)
C030 C031 C032 C027 -0.7(5)
C028 C027 C032 N03 -177.1(3)
N04 C027 C032 N03 1.7(4)
C028 C027 C032 C031 2.3(5)
N04 C027 C032 C031 -178.8(3)
C032 N03 C033 P03 175.8(2)
Ti1 N03 C033 P03 -16.1(3)
C034 P03 C033 N03 -106.8(2)
C037 P03 C033 N03 147.5(2)
Ni1 P03 C033 N03 25.8(3)
C037 P03 C034 C035 172.3(2)
C033 P03 C034 C035 69.0(3)
Ni1 P03 C034 C035 -57.2(3)
C037 P03 C034 C036 -62.1(3)
C033 P03 C034 C036 -165.5(3)
Ni1 P03 C034 C036 68.3(3)
C034 P03 C037 C038 -39.2(3)
C033 P03 C037 C038 62.2(3)
Ni1 P03 C037 C038 -175.6(2)
C034 P03 C037 C039 89.5(3)
C033 P03 C037 C039 -169.2(3)
Ni1 P03 C037 C039 -47.0(3)
C114 N104 C101 C102 -76.8(4)
C127 N104 C101 C102 53.4(4)
Ti2 N104 C101 C102 169.1(3)
C114 N104 C101 C106 102.2(3)
C127 N104 C101 C106 -127.6(3)
Ti2 N104 C101 C106 -11.9(3)
C106 C101 C102 C103 -2.7(5)
N104 C101 C102 C103 176.2(3)
C101 C102 C103 C104 0.4(5)
C102 C103 C104 C105 1.6(5)
C103 C104 C105 C106 -1.3(5)
C107 N101 C106 C105 -1.0(5)
Ti2 N101 C106 C105 -172.6(3)
C107 N101 C106 C101 177.8(3)
Ti2 N101 C106 C101 6.1(4)
C104 C105 C106 N101 177.7(3)
C104 C105 C106 C101 -1.0(5)
C102 C101 C106 N101 -175.8(3)
N104 C101 C106 N101 5.2(4)
C102 C101 C106 C105 3.0(5)
N104 C101 C106 C105 -176.0(3)
C106 N101 C107 P101 176.1(2)
Ti2 N101 C107 P101 -12.9(3)
C108 P101 C107 N101 144.8(2)
C111 P101 C107 N101 -109.4(2)
Ni2 P101 C107 N101 22.6(3)
C107 P101 C108 C109 59.5(3)
C111 P101 C108 C109 -41.4(3)
Ni2 P101 C108 C109 -179.3(2)
C107 P101 C108 C110 -172.3(3)
C111 P101 C108 C110 86.8(3)
Ni2 P101 C108 C110 -51.1(3)
C107 P101 C111 C112 -165.8(3)
C108 P101 C111 C112 -63.5(3)
Ni2 P101 C111 C112 69.4(3)
C107 P101 C111 C113 68.8(3)
C108 P101 C111 C113 171.0(2)
Ni2 P101 C111 C113 -56.0(3)
C101 N104 C114 C115 54.2(4)
C127 N104 C114 C115 -76.5(4)
Ti2 N104 C114 C115 168.7(3)
C101 N104 C114 C119 -123.8(3)
C127 N104 C114 C119 105.6(3)
Ti2 N104 C114 C119 -9.3(3)
C119 C114 C115 C116 -1.6(5)
N104 C114 C115 C116 -179.5(3)
C114 C115 C116 C117 0.1(5)
C115 C116 C117 C118 1.2(6)
C116 C117 C118 C119 -1.0(6)
C120 N102 C119 C118 0.0(5)
Ti2 N102 C119 C118 -169.2(3)
C120 N102 C119 C114 178.1(3)
Ti2 N102 C119 C114 8.9(4)
C117 C118 C119 N102 177.7(3)
C117 C118 C119 C114 -0.5(5)
C115 C114 C119 N102 -176.5(3)
N104 C114 C119 N102 1.5(4)
C115 C114 C119 C118 1.7(5)
N104 C114 C119 C118 179.8(3)
C119 N102 C120 P102 174.1(2)
Ti2 N102 C120 P102 -17.6(3)
C124 P102 C120 N102 150.5(2)
C121 P102 C120 N102 -104.3(2)
Ni2 P102 C120 N102 29.3(3)
C124 P102 C121 C123 172.5(2)
C120 P102 C121 C123 68.5(3)
Ni2 P102 C121 C123 -57.3(3)
C124 P102 C121 C122 -61.9(3)
C120 P102 C121 C122 -165.9(3)
Ni2 P102 C121 C122 68.3(3)
C120 P102 C124 C126 62.7(3)
C121 P102 C124 C126 -38.1(3)
Ni2 P102 C124 C126 -175.5(2)
C120 P102 C124 C125 -168.6(3)
C121 P102 C124 C125 90.6(3)
Ni2 P102 C124 C125 -46.8(3)
C114 N104 C127 C128 55.0(4)
C101 N104 C127 C128 -74.8(4)
Ti2 N104 C127 C128 169.4(3)
C114 N104 C127 C132 -122.5(3)
C101 N104 C127 C132 107.7(3)
Ti2 N104 C127 C132 -8.0(3)
C132 C127 C128 C129 -1.2(5)
N104 C127 C128 C129 -178.6(3)
C127 C128 C129 C130 1.0(5)
C128 C129 C130 C131 0.5(5)
C129 C130 C131 C132 -1.6(5)
C133 N103 C132 C131 -0.2(5)
Ti2 N103 C132 C131 -166.8(3)
C133 N103 C132 C127 178.6(3)
Ti2 N103 C132 C127 12.0(4)
C130 C131 C132 N103 -179.8(3)
C130 C131 C132 C127 1.3(5)
C128 C127 C132 N103 -178.9(3)
N104 C127 C132 N103 -1.3(4)
C128 C127 C132 C131 0.1(5)
N104 C127 C132 C131 177.6(3)
C132 N103 C133 P103 175.3(2)
Ti2 N103 C133 P103 -19.0(3)
C134 P103 C133 N103 149.0(2)
C137 P103 C133 N103 -104.3(2)
Ni2 P103 C133 N103 29.7(3)
C133 P103 C134 C135 61.8(3)
C137 P103 C134 C135 -39.4(3)
Ni2 P103 C134 C135 -176.3(2)
C133 P103 C134 C136 -168.9(2)
C137 P103 C134 C136 89.9(3)
Ni2 P103 C134 C136 -47.0(3)
C134 P103 C137 C139 -63.8(3)
C133 P103 C137 C139 -167.4(3)
Ni2 P103 C137 C139 65.3(3)
C134 P103 C137 C138 170.8(3)
C133 P103 C137 C138 67.2(3)
Ni2 P103 C137 C138 -60.0(3)
C904 O1 C901 C902 -16.4(5)
O1 C901 C902 C903 30.7(5)
C901 C902 C903 C904 -32.5(5)
C901 O1 C904 C903 -5.0(5)
C902 C903 C904 O1 23.6(5)
C908 O2 C905 C906 1.6(5)
O2 C905 C906 C907 21.9(5)
C905 C906 C907 C908 -35.7(4)
C905 O2 C908 C907 -24.9(5)
C906 C907 C908 O2 38.2(4)
